data_7715735
loop_
_publ_author_name
'Dombrowski, James P.'
'Kalendra, Vidmantas'
'Ziegler, Micah S.'
'Lakshmi, K. V.'
'Bell, Alexis T.'
'Tilley, T. Don'

_publ_section_title
;
 M-Ge-Si thermolytic molecular precursors and models for germanium-doped
 transition metal sites on silica.
;
_journal_issue 17
_journal_name_full 'Dalton transactions (Cambridge, England : 2003)'
_journal_page_first 7340
_journal_page_last 7349
_journal_paper_doi 10.1039/d4dt00644e
_journal_volume 53
_journal_year 2024
_chemical_formula_sum 'C36 H81 Cl0 Ge O13 Si3'
_chemical_formula_weight 878.86
_chemical_name_common jpd20140604
_space_group_crystal_system triclinic
_space_group_IT_number 2
_space_group_name_Hall '-P 1'
_space_group_name_H-M_alt 'P -1'
_atom_sites_solution_hydrogens geom
_atom_sites_solution_primary iterative
_atom_sites_solution_secondary difmap
_audit_creation_method SHELXL-2014/7
_audit_update_record
;
2024-02-12 deposited with the CCDC.	2024-04-03 downloaded from the CCDC.
;
_cell_angle_alpha 89.814(2)
_cell_angle_beta 82.779(2)
_cell_angle_gamma 77.669(2)
_cell_formula_units_Z 2
_cell_length_a 9.5475(4)
_cell_length_b 13.4409(6)
_cell_length_c 20.5234(8)
_cell_measurement_reflns_used 6235
_cell_measurement_temperature 100(2)
_cell_measurement_theta_max 25.45
_cell_measurement_theta_min 2.20
_cell_volume 2551.78(19)
_computing_cell_refinement 'Bruker SAINT'
_computing_data_collection 'Bruker APEX2'
_computing_data_reduction 'Bruker SAINT'
_computing_molecular_graphics ORTEP-32
_computing_publication_material WinGX
_computing_structure_refinement SHELXL-2014
_computing_structure_solution SHELXT
_diffrn_ambient_temperature 100(2)
_diffrn_detector_area_resol_mean 8.366
_diffrn_measured_fraction_theta_full 0.997
_diffrn_measured_fraction_theta_max 0.990
_diffrn_measurement_device_type 'Bruker APEX-II CCD'
_diffrn_measurement_method 'phi and omega scans'
_diffrn_radiation_type MoK\a
_diffrn_radiation_wavelength 0.71073
_diffrn_reflns_av_R_equivalents 0.0501
_diffrn_reflns_av_unetI/netI 0.1030
_diffrn_reflns_Laue_measured_fraction_full 0.997
_diffrn_reflns_Laue_measured_fraction_max 0.990
_diffrn_reflns_limit_h_max 7
_diffrn_reflns_limit_h_min -11
_diffrn_reflns_limit_k_max 16
_diffrn_reflns_limit_k_min -16
_diffrn_reflns_limit_l_max 24
_diffrn_reflns_limit_l_min -24
_diffrn_reflns_number 19241
_diffrn_reflns_point_group_measured_fraction_full 0.997
_diffrn_reflns_point_group_measured_fraction_max 0.990
_diffrn_reflns_theta_full 25.000
_diffrn_reflns_theta_max 25.499
_diffrn_reflns_theta_min 1.551
_diffrn_source 'microfocus sealed tube'
_exptl_absorpt_coefficient_mu 0.721
_exptl_absorpt_correction_T_max 0.7452
_exptl_absorpt_correction_T_min 0.6572
_exptl_absorpt_correction_type multi-scan
_exptl_absorpt_process_details SADABS
_exptl_crystal_colour colourless
_exptl_crystal_density_diffrn 1.144
_exptl_crystal_description plate
_exptl_crystal_F_000 950
_exptl_crystal_size_max 0.090
_exptl_crystal_size_mid 0.040
_exptl_crystal_size_min 0.010
_refine_diff_density_max 1.304
_refine_diff_density_min -1.035
_refine_diff_density_rms 0.090
_refine_ls_extinction_method none
_refine_ls_goodness_of_fit_ref 1.041
_refine_ls_hydrogen_treatment constr
_refine_ls_matrix_type full
_refine_ls_number_parameters 525
_refine_ls_number_reflns 9408
_refine_ls_number_restraints 0
_refine_ls_restrained_S_all 1.041
_refine_ls_R_factor_all 0.1188
_refine_ls_R_factor_gt 0.0703
_refine_ls_shift/su_max 0.000
_refine_ls_shift/su_mean 0.000
_refine_ls_structure_factor_coef Fsqd
_refine_ls_weighting_details 'w=1/[\s^2^(Fo^2^)+(0.0649P)^2^+3.7546P] where P=(Fo^2^+2Fc^2^)/3'
_refine_ls_weighting_scheme calc
_refine_ls_wR_factor_gt 0.1487
_refine_ls_wR_factor_ref 0.1693
_reflns_Friedel_coverage 0.000
_reflns_number_gt 6088
_reflns_number_total 9408
_reflns_threshold_expression 'I > 2\s(I)'
_cod_data_source_file d4dt00644e2.cif
_cod_data_source_block shelx_CCDC1
_cod_depositor_comments 'Adding full bibliography for 7715734--7715737.cif.'
_cod_database_code 7715735
_shelx_shelxl_version_number 2014/7
_shelx_space_group_comment
;
The symmetry employed for this shelxl refinement is uniquely defined
by the following loop, which should always be used as a source of
symmetry information in preference to the above space-group names.
They are only intended as comments.
;
_shelx_estimated_absorpt_t_min 0.938
_shelx_estimated_absorpt_t_max 0.993

loop_
_space_group_symop_operation_xyz
'x, y, z'
'-x, -y, -z'

loop_
_atom_site_label
_atom_site_type_symbol
_atom_site_fract_x
_atom_site_fract_y
_atom_site_fract_z
_atom_site_U_iso_or_equiv
_atom_site_adp_type
_atom_site_occupancy
_atom_site_site_symmetry_order
_atom_site_calc_flag
_atom_site_refinement_flags_posn
_atom_site_refinement_flags_adp
_atom_site_refinement_flags_occupancy
_atom_site_disorder_assembly
_atom_site_disorder_group
C1 C 0.7133(7) 0.9785(4) 0.3756(3) 0.0411(14) Uani 1 1 d . . . . .
C2 C 0.5592(6) 0.9664(4) 0.3851(3) 0.0501(17) Uani 1 1 d . . . . .
H2A H 0.5467 0.9164 0.3529 0.075 Uiso 1 1 calc R U . . .
H2B H 0.4947 1.0321 0.3791 0.075 Uiso 1 1 calc R U . . .
H2C H 0.5358 0.9428 0.4296 0.075 Uiso 1 1 calc R U . . .
C3 C 0.7588(7) 1.0069(4) 0.3056(3) 0.0440(15) Uani 1 1 d . . . . .
H3A H 0.8596 1.0141 0.3011 0.066 Uiso 1 1 calc R U . . .
H3B H 0.6967 1.0716 0.2955 0.066 Uiso 1 1 calc R U . . .
H3C H 0.7495 0.9534 0.2751 0.066 Uiso 1 1 calc R U . . .
C4 C 0.7364(9) 1.0559(4) 0.4250(3) 0.065(2) Uani 1 1 d . . . . .
H4A H 0.7076 1.0352 0.4697 0.098 Uiso 1 1 calc R U . . .
H4B H 0.6777 1.1230 0.4172 0.098 Uiso 1 1 calc R U . . .
H4C H 0.8387 1.0592 0.4200 0.098 Uiso 1 1 calc R U . . .
C5 C 0.6776(6) 0.6947(4) 0.4851(2) 0.0326(13) Uani 1 1 d . . . . .
C6 C 0.7061(8) 0.7785(4) 0.5276(3) 0.0528(17) Uani 1 1 d . . . . .
H6A H 0.8069 0.7844 0.5170 0.079 Uiso 1 1 calc R U . . .
H6B H 0.6879 0.7619 0.5740 0.079 Uiso 1 1 calc R U . . .
H6C H 0.6418 0.8432 0.5193 0.079 Uiso 1 1 calc R U . . .
C7 C 0.7817(8) 0.5944(4) 0.4941(3) 0.0617(19) Uani 1 1 d . . . . .
H7A H 0.7672 0.5427 0.4636 0.092 Uiso 1 1 calc R U . . .
H7B H 0.7637 0.5723 0.5394 0.092 Uiso 1 1 calc R U . . .
H7C H 0.8814 0.6036 0.4852 0.092 Uiso 1 1 calc R U . . .
C8 C 0.5236(8) 0.6840(6) 0.4997(3) 0.069(2) Uani 1 1 d . . . . .
H8A H 0.4588 0.7481 0.4906 0.104 Uiso 1 1 calc R U . . .
H8B H 0.5034 0.6678 0.5461 0.104 Uiso 1 1 calc R U . . .
H8C H 0.5080 0.6291 0.4720 0.104 Uiso 1 1 calc R U . . .
C9 C 1.1202(6) 0.7121(4) 0.3630(3) 0.0340(13) Uani 1 1 d . . . . .
C10 C 1.1513(7) 0.8054(4) 0.3951(3) 0.0526(17) Uani 1 1 d . . . . .
H10A H 1.0861 0.8667 0.3820 0.079 Uiso 1 1 calc R U . . .
H10B H 1.2517 0.8098 0.3810 0.079 Uiso 1 1 calc R U . . .
H10C H 1.1362 0.7999 0.4430 0.079 Uiso 1 1 calc R U . . .
C11 C 1.2151(6) 0.6166(4) 0.3871(3) 0.0540(17) Uani 1 1 d . . . . .
H11A H 1.1963 0.6147 0.4351 0.081 Uiso 1 1 calc R U . . .
H11B H 1.3170 0.6176 0.3740 0.081 Uiso 1 1 calc R U . . .
H11C H 1.1929 0.5561 0.3678 0.081 Uiso 1 1 calc R U . . .
C12 C 1.1406(7) 0.7171(5) 0.2897(3) 0.0594(19) Uani 1 1 d . . . . .
H12A H 1.1170 0.6569 0.2707 0.089 Uiso 1 1 calc R U . . .
H12B H 1.2414 0.7191 0.2744 0.089 Uiso 1 1 calc R U . . .
H12C H 1.0768 0.7787 0.2761 0.089 Uiso 1 1 calc R U . . .
C13 C 0.9273(6) 0.3408(4) 0.3379(3) 0.0359(13) Uani 1 1 d . . . . .
C14 C 0.8402(18) 0.3335(10) 0.4012(6) 0.266(12) Uani 1 1 d . . . . .
H14A H 0.7392 0.3665 0.3986 0.400 Uiso 1 1 calc R U . . .
H14B H 0.8767 0.3676 0.4356 0.400 Uiso 1 1 calc R U . . .
H14C H 0.8467 0.2617 0.4118 0.400 Uiso 1 1 calc R U . . .
C15 C 1.0222(7) 0.4150(5) 0.3445(3) 0.0597(19) Uani 1 1 d . . . . .
H15A H 1.0832 0.4179 0.3027 0.089 Uiso 1 1 calc R U . . .
H15B H 1.0834 0.3929 0.3790 0.089 Uiso 1 1 calc R U . . .
H15C H 0.9618 0.4827 0.3562 0.089 Uiso 1 1 calc R U . . .
C16 C 1.0046(9) 0.2363(5) 0.3181(5) 0.103(3) Uani 1 1 d . . . . .
H16A H 0.9346 0.1950 0.3109 0.155 Uiso 1 1 calc R U . . .
H16B H 1.0610 0.2065 0.3528 0.155 Uiso 1 1 calc R U . . .
H16C H 1.0697 0.2378 0.2773 0.155 Uiso 1 1 calc R U . . .
C17 C 0.5471(6) 0.3665(4) 0.2228(3) 0.0395(14) Uani 1 1 d . . . . .
C18 C 0.4683(12) 0.3527(7) 0.2883(4) 0.126(4) Uani 1 1 d . . . . .
H18A H 0.5377 0.3334 0.3199 0.190 Uiso 1 1 calc R U . . .
H18B H 0.4143 0.2989 0.2850 0.190 Uiso 1 1 calc R U . . .
H18C H 0.4010 0.4166 0.3031 0.190 Uiso 1 1 calc R U . . .
C19 C 0.6454(7) 0.2652(4) 0.1976(3) 0.0566(18) Uani 1 1 d . . . . .
H19A H 0.6973 0.2746 0.1545 0.085 Uiso 1 1 calc R U . . .
H19B H 0.5867 0.2145 0.1936 0.085 Uiso 1 1 calc R U . . .
H19C H 0.7151 0.2416 0.2285 0.085 Uiso 1 1 calc R U . . .
C20 C 0.4494(11) 0.4054(6) 0.1730(5) 0.122(4) Uani 1 1 d . . . . .
H20A H 0.3870 0.4709 0.1884 0.184 Uiso 1 1 calc R U . . .
H20B H 0.3895 0.3564 0.1664 0.184 Uiso 1 1 calc R U . . .
H20C H 0.5073 0.4146 0.1314 0.184 Uiso 1 1 calc R U . . .
C21 C 0.9839(7) 0.4046(5) 0.1188(3) 0.0531(17) Uani 1 1 d . . . . .
C22 C 0.9022(18) 0.4265(13) 0.0656(8) 0.269(12) Uani 1 1 d . . . . .
H22A H 0.8555 0.3699 0.0584 0.404 Uiso 1 1 calc R U . A 4
H22B H 0.9663 0.4356 0.0259 0.404 Uiso 1 1 calc R U . A 4
H22C H 0.8281 0.4891 0.0757 0.404 Uiso 1 1 calc R U . A 4
C23 C 1.0679(7) 0.4860(5) 0.1281(3) 0.0626(19) Uani 1 1 d . . . . .
H23A H 1.0009 0.5524 0.1353 0.094 Uiso 1 1 calc R U . . .
H23B H 1.1368 0.4881 0.0887 0.094 Uiso 1 1 calc R U . . .
H23C H 1.1205 0.4703 0.1662 0.094 Uiso 1 1 calc R U . . .
C24 C 1.0826(13) 0.3032(7) 0.1112(6) 0.144(5) Uani 1 1 d . . . . .
H24A H 1.1475 0.2953 0.1451 0.217 Uiso 1 1 calc R U . . .
H24B H 1.1398 0.2968 0.0677 0.217 Uiso 1 1 calc R U . . .
H24C H 1.0260 0.2501 0.1156 0.217 Uiso 1 1 calc R U . . .
C25 C 0.4644(7) 0.7178(5) 0.0615(3) 0.0458(15) Uani 1 1 d . . . . .
C26 C 0.5795(10) 0.6203(5) 0.0442(4) 0.093(3) Uani 1 1 d . . . . .
H26A H 0.6464 0.6319 0.0060 0.139 Uiso 1 1 calc R U . . .
H26B H 0.5328 0.5651 0.0338 0.139 Uiso 1 1 calc R U . . .
H26C H 0.6331 0.6014 0.0817 0.139 Uiso 1 1 calc R U . . .
C27 C 0.3910(10) 0.7611(7) 0.0037(4) 0.101(3) Uani 1 1 d . . . . .
H27A H 0.3217 0.8247 0.0173 0.151 Uiso 1 1 calc R U . . .
H27B H 0.3400 0.7120 -0.0124 0.151 Uiso 1 1 calc R U . . .
H27C H 0.4636 0.7747 -0.0314 0.151 Uiso 1 1 calc R U . . .
C28 C 0.3535(8) 0.6958(5) 0.1158(3) 0.065(2) Uani 1 1 d . . . . .
H28A H 0.4014 0.6708 0.1540 0.098 Uiso 1 1 calc R U . . .
H28B H 0.3062 0.6440 0.1004 0.098 Uiso 1 1 calc R U . . .
H28C H 0.2809 0.7584 0.1282 0.098 Uiso 1 1 calc R U . . .
C29 C 0.8203(6) 0.8917(5) 0.0974(3) 0.0397(14) Uani 1 1 d . . . . .
C30 C 0.7873(8) 0.9104(6) 0.0275(3) 0.066(2) Uani 1 1 d . . . . .
H30A H 0.7483 0.8542 0.0121 0.099 Uiso 1 1 calc R U . . .
H30B H 0.8762 0.9146 -0.0009 0.099 Uiso 1 1 calc R U . . .
H30C H 0.7160 0.9745 0.0262 0.099 Uiso 1 1 calc R U . . .
C31 C 0.8841(8) 0.9774(6) 0.1204(3) 0.085(3) Uani 1 1 d . . . . .
H31A H 0.8113 1.0413 0.1228 0.128 Uiso 1 1 calc R U . . .
H31B H 0.9681 0.9839 0.0892 0.128 Uiso 1 1 calc R U . . .
H31C H 0.9142 0.9622 0.1639 0.128 Uiso 1 1 calc R U . . .
C32 C 0.9182(8) 0.7884(6) 0.1027(4) 0.095(3) Uani 1 1 d . . . . .
H32A H 0.9423 0.7797 0.1477 0.142 Uiso 1 1 calc R U . . .
H32B H 1.0071 0.7834 0.0722 0.142 Uiso 1 1 calc R U . . .
H32C H 0.8687 0.7351 0.0917 0.142 Uiso 1 1 calc R U . . .
C33 C 0.3439(6) 0.9855(4) 0.1941(3) 0.0340(13) Uani 1 1 d . . . . .
C34 C 0.2003(7) 0.9809(5) 0.2330(4) 0.075(2) Uani 1 1 d . . . . .
H34A H 0.1633 0.9253 0.2156 0.112 Uiso 1 1 calc R U . . .
H34B H 0.1314 1.0456 0.2295 0.112 Uiso 1 1 calc R U . . .
H34C H 0.2132 0.9690 0.2792 0.112 Uiso 1 1 calc R U . . .
C35 C 0.3241(10) 1.0073(6) 0.1236(4) 0.096(3) Uani 1 1 d . . . . .
H35A H 0.4147 1.0186 0.0997 0.144 Uiso 1 1 calc R U . . .
H35B H 0.2476 1.0684 0.1215 0.144 Uiso 1 1 calc R U . . .
H35C H 0.2971 0.9492 0.1035 0.144 Uiso 1 1 calc R U . . .
C36 C 0.4079(8) 1.0620(5) 0.2251(4) 0.084(3) Uani 1 1 d . . . . .
H36A H 0.4108 1.0475 0.2718 0.126 Uiso 1 1 calc R U . . .
H36B H 0.3488 1.1303 0.2206 0.126 Uiso 1 1 calc R U . . .
H36C H 0.5063 1.0588 0.2034 0.126 Uiso 1 1 calc R U . . .
O1 O 0.5324(4) 0.6739(3) 0.31832(18) 0.0471(10) Uani 1 1 d . . . . .
O2 O 0.7838(4) 0.7556(2) 0.29716(15) 0.0263(8) Uani 1 1 d . . . . .
O3 O 0.7996(4) 0.5588(2) 0.24999(17) 0.0338(9) Uani 1 1 d . . . . .
O4 O 0.6384(4) 0.7214(2) 0.19011(15) 0.0304(8) Uani 1 1 d . . . . .
O5 O 0.8120(4) 0.8847(2) 0.38949(16) 0.0332(9) Uani 1 1 d . . . . .
O6 O 0.6963(4) 0.7193(2) 0.41632(15) 0.0295(8) Uani 1 1 d . . . . .
O7 O 0.9731(4) 0.7028(2) 0.38564(17) 0.0328(8) Uani 1 1 d . . . . .
O9 O 0.6287(4) 0.4424(3) 0.2292(2) 0.0551(12) Uani 1 1 d . . . . .
O11 O 0.5383(4) 0.7921(2) 0.08221(16) 0.0342(9) Uani 1 1 d . . . . .
O12 O 0.6872(4) 0.8985(2) 0.14035(16) 0.0309(8) Uani 1 1 d . . . . .
O13 O 0.4355(4) 0.8861(2) 0.20015(16) 0.0303(8) Uani 1 1 d . . . . .
Si1 Si 0.81798(15) 0.76672(9) 0.37201(6) 0.0231(3) Uani 1 1 d . . . . .
Si2 Si 0.79118(15) 0.44245(10) 0.23627(7) 0.0283(3) Uani 1 1 d . . . . .
Si3 Si 0.57439(15) 0.82451(10) 0.15258(6) 0.0255(3) Uani 1 1 d . . . . .
O8 O 0.8932(11) 0.3631(6) 0.2682(5) 0.030(3) Uani 0.419(13) 1 d . . P B 2
O14 O 0.8082(7) 0.3811(4) 0.3085(3) 0.024(2) Uani 0.581(13) 1 d . . P B 3
O10 O 0.8394(10) 0.4231(6) 0.1531(4) 0.028(3) Uani 0.409(11) 1 d . . P B 4
O15 O 0.9254(7) 0.3852(5) 0.1886(3) 0.036(2) Uani 0.591(11) 1 d . . P B 5
Ge1 Ge 0.68713(6) 0.67689(4) 0.26382(2) 0.02359(16) Uani 1 1 d . . . . .

loop_
_atom_site_aniso_label
_atom_site_aniso_U_11
_atom_site_aniso_U_22
_atom_site_aniso_U_33
_atom_site_aniso_U_23
_atom_site_aniso_U_13
_atom_site_aniso_U_12
C1 0.055(4) 0.019(3) 0.043(3) -0.003(2) 0.003(3) 0.000(3)
C2 0.046(4) 0.032(3) 0.060(4) 0.005(3) 0.016(3) 0.006(3)
C3 0.051(4) 0.036(3) 0.042(3) 0.010(3) 0.004(3) -0.009(3)
C4 0.111(6) 0.026(3) 0.058(4) -0.016(3) 0.007(4) -0.020(4)
C5 0.044(4) 0.032(3) 0.023(3) 0.005(2) -0.006(2) -0.011(3)
C6 0.088(5) 0.052(4) 0.022(3) -0.004(3) -0.012(3) -0.017(4)
C7 0.088(6) 0.039(4) 0.052(4) 0.013(3) -0.009(4) -0.001(4)
C8 0.066(5) 0.107(6) 0.043(4) 0.005(4) 0.006(3) -0.043(5)
C9 0.024(3) 0.032(3) 0.049(3) 0.004(2) -0.006(2) -0.012(2)
C10 0.037(4) 0.046(4) 0.081(5) -0.006(3) -0.012(3) -0.019(3)
C11 0.032(4) 0.043(4) 0.090(5) 0.016(3) -0.008(3) -0.014(3)
C12 0.045(4) 0.090(5) 0.045(4) 0.009(3) 0.005(3) -0.026(4)
C13 0.038(4) 0.041(3) 0.031(3) -0.002(2) -0.008(3) -0.012(3)
C14 0.41(2) 0.223(14) 0.189(12) -0.158(11) 0.232(14) -0.265(16)
C15 0.068(5) 0.054(4) 0.074(5) 0.028(3) -0.044(4) -0.034(4)
C16 0.068(6) 0.032(4) 0.208(11) 0.020(5) -0.032(6) -0.001(4)
C17 0.040(4) 0.035(3) 0.049(4) -0.004(3) -0.008(3) -0.020(3)
C18 0.149(10) 0.108(7) 0.109(7) -0.034(6) 0.073(7) -0.051(7)
C19 0.061(5) 0.035(3) 0.080(5) -0.009(3) -0.010(4) -0.021(3)
C20 0.147(9) 0.054(5) 0.206(10) 0.026(6) -0.147(8) -0.036(5)
C21 0.058(5) 0.058(4) 0.043(4) 0.004(3) 0.008(3) -0.020(4)
C22 0.30(2) 0.33(2) 0.31(2) 0.205(18) -0.258(19) -0.238(18)
C23 0.057(5) 0.062(4) 0.064(5) 0.004(3) 0.016(4) -0.019(4)
C24 0.155(11) 0.069(6) 0.195(12) -0.054(7) 0.014(9) -0.013(7)
C25 0.056(4) 0.051(4) 0.039(3) -0.006(3) -0.018(3) -0.025(3)
C26 0.120(8) 0.061(5) 0.099(6) -0.044(4) -0.004(5) -0.030(5)
C27 0.141(8) 0.139(8) 0.068(5) 0.035(5) -0.070(6) -0.096(7)
C28 0.088(6) 0.066(5) 0.064(5) 0.008(4) -0.031(4) -0.054(4)
C29 0.028(3) 0.060(4) 0.029(3) 0.012(3) 0.000(2) -0.009(3)
C30 0.075(5) 0.094(6) 0.037(4) 0.013(4) -0.003(3) -0.037(4)
C31 0.073(6) 0.139(7) 0.061(5) -0.023(5) 0.018(4) -0.075(6)
C32 0.046(5) 0.100(6) 0.111(7) 0.039(5) 0.028(5) 0.022(4)
C33 0.024(3) 0.025(3) 0.049(4) 0.001(2) -0.002(3) 0.000(2)
C34 0.043(4) 0.044(4) 0.130(7) 0.005(4) 0.007(4) -0.004(3)
C35 0.116(8) 0.077(5) 0.065(5) 0.020(4) -0.016(5) 0.047(5)
C36 0.057(5) 0.028(4) 0.170(8) -0.015(4) -0.042(5) 0.000(3)
O1 0.030(2) 0.074(3) 0.041(2) -0.009(2) 0.0037(18) -0.023(2)
O2 0.031(2) 0.0241(17) 0.0232(18) -0.0027(14) -0.0026(15) -0.0055(15)
O3 0.037(2) 0.0182(17) 0.048(2) 0.0011(15) -0.0142(18) -0.0070(16)
O4 0.043(2) 0.0223(18) 0.0268(19) -0.0028(14) -0.0121(16) -0.0056(16)
O5 0.042(2) 0.0232(18) 0.034(2) -0.0051(15) -0.0068(17) -0.0045(16)
O6 0.033(2) 0.0320(19) 0.0231(19) -0.0016(15) -0.0011(15) -0.0085(16)
O7 0.026(2) 0.0297(19) 0.044(2) 0.0027(16) -0.0057(17) -0.0090(16)
O9 0.037(3) 0.034(2) 0.100(3) -0.012(2) -0.029(2) -0.0078(19)
O11 0.046(2) 0.033(2) 0.028(2) 0.0045(15) -0.0152(17) -0.0108(18)
O12 0.030(2) 0.0304(19) 0.033(2) 0.0005(15) -0.0045(16) -0.0081(16)
O13 0.028(2) 0.0239(18) 0.038(2) 0.0071(15) -0.0063(16) -0.0010(15)
Si1 0.0269(8) 0.0192(7) 0.0227(7) -0.0016(5) -0.0038(6) -0.0039(6)
Si2 0.0236(8) 0.0181(7) 0.0421(9) -0.0027(6) -0.0017(6) -0.0033(6)
Si3 0.0302(8) 0.0222(7) 0.0248(8) 0.0021(6) -0.0101(6) -0.0040(6)
O8 0.037(7) 0.021(4) 0.029(6) 0.003(4) -0.009(5) 0.002(4)
O14 0.020(4) 0.017(3) 0.032(4) 0.002(3) 0.002(3) 0.000(3)
O10 0.035(6) 0.022(5) 0.027(6) 0.004(4) -0.004(4) -0.009(4)
O15 0.042(5) 0.036(4) 0.031(4) -0.002(3) -0.001(3) -0.011(3)
Ge1 0.0256(3) 0.0211(3) 0.0250(3) -0.0002(2) -0.0063(2) -0.0053(2)

loop_
_atom_type_symbol
_atom_type_description
_atom_type_scat_dispersion_real
_atom_type_scat_dispersion_imag
_atom_type_scat_source
C C 0.0033 0.0016 'International Tables Vol C Tables 4.2.6.8 and 6.1.1.4'
H H 0.0000 0.0000 'International Tables Vol C Tables 4.2.6.8 and 6.1.1.4'
O O 0.0106 0.0060 'International Tables Vol C Tables 4.2.6.8 and 6.1.1.4'
Si Si 0.0817 0.0704 'International Tables Vol C Tables 4.2.6.8 and 6.1.1.4'
Ge Ge 0.1547 1.8001 'International Tables Vol C Tables 4.2.6.8 and 6.1.1.4'
Cl Cl 0.1484 0.1585 'International Tables Vol C Tables 4.2.6.8 and 6.1.1.4'

loop_
_geom_angle_atom_site_label_1
_geom_angle_atom_site_label_2
_geom_angle_atom_site_label_3
_geom_angle
_geom_angle_site_symmetry_1
_geom_angle_site_symmetry_3
_geom_angle_publ_flag
O5 C1 C2 111.3(4) . . ?
O5 C1 C3 107.7(4) . . ?
C2 C1 C3 111.5(5) . . ?
O5 C1 C4 104.1(5) . . ?
C2 C1 C4 110.8(5) . . ?
C3 C1 C4 111.2(5) . . ?
C1 C2 H2A 109.5 . . ?
C1 C2 H2B 109.5 . . ?
H2A C2 H2B 109.5 . . ?
C1 C2 H2C 109.5 . . ?
H2A C2 H2C 109.5 . . ?
H2B C2 H2C 109.5 . . ?
C1 C3 H3A 109.5 . . ?
C1 C3 H3B 109.5 . . ?
H3A C3 H3B 109.5 . . ?
C1 C3 H3C 109.5 . . ?
H3A C3 H3C 109.5 . . ?
H3B C3 H3C 109.5 . . ?
C1 C4 H4A 109.5 . . ?
C1 C4 H4B 109.5 . . ?
H4A C4 H4B 109.5 . . ?
C1 C4 H4C 109.5 . . ?
H4A C4 H4C 109.5 . . ?
H4B C4 H4C 109.5 . . ?
O6 C5 C8 105.3(4) . . ?
O6 C5 C6 110.9(4) . . ?
C8 C5 C6 110.9(5) . . ?
O6 C5 C7 108.0(4) . . ?
C8 C5 C7 111.0(5) . . ?
C6 C5 C7 110.6(5) . . ?
C5 C6 H6A 109.5 . . ?
C5 C6 H6B 109.5 . . ?
H6A C6 H6B 109.5 . . ?
C5 C6 H6C 109.5 . . ?
H6A C6 H6C 109.5 . . ?
H6B C6 H6C 109.5 . . ?
C5 C7 H7A 109.5 . . ?
C5 C7 H7B 109.5 . . ?
H7A C7 H7B 109.5 . . ?
C5 C7 H7C 109.5 . . ?
H7A C7 H7C 109.5 . . ?
H7B C7 H7C 109.5 . . ?
C5 C8 H8A 109.5 . . ?
C5 C8 H8B 109.5 . . ?
H8A C8 H8B 109.5 . . ?
C5 C8 H8C 109.5 . . ?
H8A C8 H8C 109.5 . . ?
H8B C8 H8C 109.5 . . ?
O7 C9 C12 109.6(4) . . ?
O7 C9 C10 109.8(4) . . ?
C12 C9 C10 111.6(5) . . ?
O7 C9 C11 104.6(4) . . ?
C12 C9 C11 111.8(5) . . ?
C10 C9 C11 109.2(5) . . ?
C9 C10 H10A 109.5 . . ?
C9 C10 H10B 109.5 . . ?
H10A C10 H10B 109.5 . . ?
C9 C10 H10C 109.5 . . ?
H10A C10 H10C 109.5 . . ?
H10B C10 H10C 109.5 . . ?
C9 C11 H11A 109.5 . . ?
C9 C11 H11B 109.5 . . ?
H11A C11 H11B 109.5 . . ?
C9 C11 H11C 109.5 . . ?
H11A C11 H11C 109.5 . . ?
H11B C11 H11C 109.5 . . ?
C9 C12 H12A 109.5 . . ?
C9 C12 H12B 109.5 . . ?
H12A C12 H12B 109.5 . . ?
C9 C12 H12C 109.5 . . ?
H12A C12 H12C 109.5 . . ?
H12B C12 H12C 109.5 . . ?
O14 C13 C14 92.4(9) . . ?
O14 C13 C16 117.4(6) . . ?
C14 C13 C16 106.5(7) . . ?
O14 C13 C15 113.1(5) . . ?
C14 C13 C15 109.4(6) . . ?
C16 C13 C15 115.1(6) . . ?
C14 C13 O8 134.6(10) . . ?
C16 C13 O8 91.2(6) . . ?
C15 C13 O8 99.5(5) . . ?
C13 C14 H14A 109.5 . . ?
C13 C14 H14B 109.5 . . ?
H14A C14 H14B 109.5 . . ?
C13 C14 H14C 109.5 . . ?
H14A C14 H14C 109.5 . . ?
H14B C14 H14C 109.5 . . ?
C13 C15 H15A 109.5 . . ?
C13 C15 H15B 109.5 . . ?
H15A C15 H15B 109.5 . . ?
C13 C15 H15C 109.5 . . ?
H15A C15 H15C 109.5 . . ?
H15B C15 H15C 109.5 . . ?
C13 C16 H16A 109.5 . . ?
C13 C16 H16B 109.5 . . ?
H16A C16 H16B 109.5 . . ?
C13 C16 H16C 109.5 . . ?
H16A C16 H16C 109.5 . . ?
H16B C16 H16C 109.5 . . ?
O9 C17 C18 108.4(5) . . ?
O9 C17 C20 105.4(5) . . ?
C18 C17 C20 113.3(8) . . ?
O9 C17 C19 111.1(5) . . ?
C18 C17 C19 109.7(6) . . ?
C20 C17 C19 108.9(6) . . ?
C17 C18 H18A 109.5 . . ?
C17 C18 H18B 109.5 . . ?
H18A C18 H18B 109.5 . . ?
C17 C18 H18C 109.5 . . ?
H18A C18 H18C 109.5 . . ?
H18B C18 H18C 109.5 . . ?
C17 C19 H19A 109.5 . . ?
C17 C19 H19B 109.5 . . ?
H19A C19 H19B 109.5 . . ?
C17 C19 H19C 109.5 . . ?
H19A C19 H19C 109.5 . . ?
H19B C19 H19C 109.5 . . ?
C17 C20 H20A 109.5 . . ?
C17 C20 H20B 109.5 . . ?
H20A C20 H20B 109.5 . . ?
C17 C20 H20C 109.5 . . ?
H20A C20 H20C 109.5 . . ?
H20B C20 H20C 109.5 . . ?
C22 C21 O10 79.4(9) . . ?
C22 C21 C24 112.1(10) . . ?
O10 C21 C24 124.1(7) . . ?
C22 C21 O15 126.0(9) . . ?
C24 C21 O15 92.9(6) . . ?
C22 C21 C23 111.2(7) . . ?
O10 C21 C23 115.6(6) . . ?
C24 C21 C23 110.2(7) . . ?
O15 C21 C23 102.6(5) . . ?
C21 C22 O10 50.8(6) . . ?
C21 C22 H22A 109.5 . . ?
O10 C22 H22A 88.6 . . ?
C21 C22 H22B 109.5 . . ?
O10 C22 H22B 158.0 . . ?
H22A C22 H22B 109.5 . . ?
C21 C22 H22C 109.5 . . ?
O10 C22 H22C 74.2 . . ?
H22A C22 H22C 109.5 . . ?
H22B C22 H22C 109.5 . . ?
C21 C23 H23A 109.5 . . ?
C21 C23 H23B 109.5 . . ?
H23A C23 H23B 109.5 . . ?
C21 C23 H23C 109.5 . . ?
H23A C23 H23C 109.5 . . ?
H23B C23 H23C 109.5 . . ?
C21 C24 H24A 109.5 . . ?
C21 C24 H24B 109.5 . . ?
H24A C24 H24B 109.5 . . ?
C21 C24 H24C 109.5 . . ?
H24A C24 H24C 109.5 . . ?
H24B C24 H24C 109.5 . . ?
O11 C25 C27 106.8(5) . . ?
O11 C25 C28 111.4(4) . . ?
C27 C25 C28 109.9(6) . . ?
O11 C25 C26 106.5(5) . . ?
C27 C25 C26 113.2(6) . . ?
C28 C25 C26 108.9(6) . . ?
C25 C26 H26A 109.5 . . ?
C25 C26 H26B 109.5 . . ?
H26A C26 H26B 109.5 . . ?
C25 C26 H26C 109.5 . . ?
H26A C26 H26C 109.5 . . ?
H26B C26 H26C 109.5 . . ?
C25 C27 H27A 109.5 . . ?
C25 C27 H27B 109.5 . . ?
H27A C27 H27B 109.5 . . ?
C25 C27 H27C 109.5 . . ?
H27A C27 H27C 109.5 . . ?
H27B C27 H27C 109.5 . . ?
C25 C28 H28A 109.5 . . ?
C25 C28 H28B 109.5 . . ?
H28A C28 H28B 109.5 . . ?
C25 C28 H28C 109.5 . . ?
H28A C28 H28C 109.5 . . ?
H28B C28 H28C 109.5 . . ?
O12 C29 C32 109.9(4) . . ?
O12 C29 C31 104.9(5) . . ?
C32 C29 C31 112.2(6) . . ?
O12 C29 C30 109.3(5) . . ?
C32 C29 C30 111.0(6) . . ?
C31 C29 C30 109.3(5) . . ?
C29 C30 H30A 109.5 . . ?
C29 C30 H30B 109.5 . . ?
H30A C30 H30B 109.5 . . ?
C29 C30 H30C 109.5 . . ?
H30A C30 H30C 109.5 . . ?
H30B C30 H30C 109.5 . . ?
C29 C31 H31A 109.5 . . ?
C29 C31 H31B 109.5 . . ?
H31A C31 H31B 109.5 . . ?
C29 C31 H31C 109.5 . . ?
H31A C31 H31C 109.5 . . ?
H31B C31 H31C 109.5 . . ?
C29 C32 H32A 109.5 . . ?
C29 C32 H32B 109.5 . . ?
H32A C32 H32B 109.5 . . ?
C29 C32 H32C 109.5 . . ?
H32A C32 H32C 109.5 . . ?
H32B C32 H32C 109.5 . . ?
O13 C33 C36 108.1(5) . . ?
O13 C33 C35 111.1(4) . . ?
C36 C33 C35 112.9(6) . . ?
O13 C33 C34 105.2(4) . . ?
C36 C33 C34 109.4(5) . . ?
C35 C33 C34 109.7(6) . . ?
C33 C34 H34A 109.5 . . ?
C33 C34 H34B 109.5 . . ?
H34A C34 H34B 109.5 . . ?
C33 C34 H34C 109.5 . . ?
H34A C34 H34C 109.5 . . ?
H34B C34 H34C 109.5 . . ?
C33 C35 H35A 109.5 . . ?
C33 C35 H35B 109.5 . . ?
H35A C35 H35B 109.5 . . ?
C33 C35 H35C 109.5 . . ?
H35A C35 H35C 109.5 . . ?
H35B C35 H35C 109.5 . . ?
C33 C36 H36A 109.5 . . ?
C33 C36 H36B 109.5 . . ?
H36A C36 H36B 109.5 . . ?
C33 C36 H36C 109.5 . . ?
H36A C36 H36C 109.5 . . ?
H36B C36 H36C 109.5 . . ?
Si1 O2 Ge1 130.29(19) . . ?
Si2 O3 Ge1 139.8(2) . . ?
Si3 O4 Ge1 143.0(2) . . ?
C1 O5 Si1 132.2(3) . . ?
C5 O6 Si1 132.3(3) . . ?
C9 O7 Si1 133.0(3) . . ?
C17 O9 Si2 135.7(4) . . ?
C25 O11 Si3 133.4(3) . . ?
C29 O12 Si3 133.2(3) . . ?
C33 O13 Si3 130.8(3) . . ?
O7 Si1 O5 107.29(19) . . ?
O7 Si1 O6 107.51(18) . . ?
O5 Si1 O6 113.84(18) . . ?
O7 Si1 O2 114.17(18) . . ?
O5 Si1 O2 109.82(17) . . ?
O6 Si1 O2 104.34(17) . . ?
O8 Si2 O9 126.4(4) . . ?
O15 Si2 O9 125.2(3) . . ?
O8 Si2 O3 116.0(3) . . ?
O15 Si2 O3 111.6(3) . . ?
O9 Si2 O3 107.0(2) . . ?
O9 Si2 O14 100.4(3) . . ?
O3 Si2 O14 106.8(2) . . ?
O9 Si2 O10 91.2(4) . . ?
O3 Si2 O10 104.9(3) . . ?
O11 Si3 O12 108.06(18) . . ?
O11 Si3 O13 114.04(19) . . ?
O12 Si3 O13 107.09(18) . . ?
O11 Si3 O4 108.11(17) . . ?
O12 Si3 O4 112.80(19) . . ?
O13 Si3 O4 106.85(18) . . ?
Si2 O8 C13 136.0(7) . . ?
C13 O14 Si2 131.1(5) . . ?
C21 O10 Si2 126.4(7) . . ?
C21 O10 C22 49.7(6) . . ?
Si2 O10 C22 168.6(6) . . ?
C21 O15 Si2 132.4(6) . . ?
O4 Ge1 O3 107.96(16) . . ?
O4 Ge1 O2 110.50(15) . . ?
O3 Ge1 O2 107.52(16) . . ?
O4 Ge1 O1 109.51(18) . . ?
O3 Ge1 O1 112.55(18) . . ?
O2 Ge1 O1 108.79(16) . . ?

loop_
_geom_bond_atom_site_label_1
_geom_bond_atom_site_label_2
_geom_bond_distance
_geom_bond_site_symmetry_2
_geom_bond_publ_flag
C1 O5 1.454(6) . ?
C1 C2 1.503(8) . ?
C1 C3 1.520(7) . ?
C1 C4 1.523(7) . ?
C2 H2A 0.9800 . ?
C2 H2B 0.9800 . ?
C2 H2C 0.9800 . ?
C3 H3A 0.9800 . ?
C3 H3B 0.9800 . ?
C3 H3C 0.9800 . ?
C4 H4A 0.9800 . ?
C4 H4B 0.9800 . ?
C4 H4C 0.9800 . ?
C5 O6 1.446(5) . ?
C5 C8 1.501(8) . ?
C5 C6 1.516(7) . ?
C5 C7 1.521(8) . ?
C6 H6A 0.9800 . ?
C6 H6B 0.9800 . ?
C6 H6C 0.9800 . ?
C7 H7A 0.9800 . ?
C7 H7B 0.9800 . ?
C7 H7C 0.9800 . ?
C8 H8A 0.9800 . ?
C8 H8B 0.9800 . ?
C8 H8C 0.9800 . ?
C9 O7 1.453(6) . ?
C9 C12 1.496(8) . ?
C9 C10 1.519(7) . ?
C9 C11 1.524(7) . ?
C10 H10A 0.9800 . ?
C10 H10B 0.9800 . ?
C10 H10C 0.9800 . ?
C11 H11A 0.9800 . ?
C11 H11B 0.9800 . ?
C11 H11C 0.9800 . ?
C12 H12A 0.9800 . ?
C12 H12B 0.9800 . ?
C12 H12C 0.9800 . ?
C13 O14 1.362(7) . ?
C13 C14 1.468(9) . ?
C13 C16 1.473(8) . ?
C13 C15 1.500(7) . ?
C13 O8 1.521(10) . ?
C14 H14A 0.9800 . ?
C14 H14B 0.9800 . ?
C14 H14C 0.9800 . ?
C15 H15A 0.9800 . ?
C15 H15B 0.9800 . ?
C15 H15C 0.9800 . ?
C16 H16A 0.9800 . ?
C16 H16B 0.9800 . ?
C16 H16C 0.9800 . ?
C17 O9 1.425(6) . ?
C17 C18 1.486(9) . ?
C17 C20 1.489(9) . ?
C17 C19 1.530(8) . ?
C18 H18A 0.9800 . ?
C18 H18B 0.9800 . ?
C18 H18C 0.9800 . ?
C19 H19A 0.9800 . ?
C19 H19B 0.9800 . ?
C19 H19C 0.9800 . ?
C20 H20A 0.9800 . ?
C20 H20B 0.9800 . ?
C20 H20C 0.9800 . ?
C21 C22 1.416(12) . ?
C21 O10 1.438(10) . ?
C21 C24 1.479(11) . ?
C21 O15 1.513(8) . ?
C21 C23 1.515(8) . ?
C22 O10 1.824(19) . ?
C22 H22A 0.9800 . ?
C22 H22B 0.9800 . ?
C22 H22C 0.9800 . ?
C23 H23A 0.9800 . ?
C23 H23B 0.9800 . ?
C23 H23C 0.9800 . ?
C24 H24A 0.9800 . ?
C24 H24B 0.9800 . ?
C24 H24C 0.9800 . ?
C25 O11 1.434(6) . ?
C25 C27 1.505(9) . ?
C25 C28 1.513(8) . ?
C25 C26 1.530(10) . ?
C26 H26A 0.9800 . ?
C26 H26B 0.9800 . ?
C26 H26C 0.9800 . ?
C27 H27A 0.9800 . ?
C27 H27B 0.9800 . ?
C27 H27C 0.9800 . ?
C28 H28A 0.9800 . ?
C28 H28B 0.9800 . ?
C28 H28C 0.9800 . ?
C29 O12 1.439(6) . ?
C29 C32 1.512(9) . ?
C29 C31 1.514(8) . ?
C29 C30 1.515(8) . ?
C30 H30A 0.9800 . ?
C30 H30B 0.9800 . ?
C30 H30C 0.9800 . ?
C31 H31A 0.9800 . ?
C31 H31B 0.9800 . ?
C31 H31C 0.9800 . ?
C32 H32A 0.9800 . ?
C32 H32B 0.9800 . ?
C32 H32C 0.9800 . ?
C33 O13 1.447(6) . ?
C33 C36 1.485(8) . ?
C33 C35 1.503(8) . ?
C33 C34 1.511(8) . ?
C34 H34A 0.9800 . ?
C34 H34B 0.9800 . ?
C34 H34C 0.9800 . ?
C35 H35A 0.9800 . ?
C35 H35B 0.9800 . ?
C35 H35C 0.9800 . ?
C36 H36A 0.9800 . ?
C36 H36B 0.9800 . ?
C36 H36C 0.9800 . ?
O1 Ge1 1.745(3) . ?
O2 Si1 1.624(3) . ?
O2 Ge1 1.738(3) . ?
O3 Si2 1.611(3) . ?
O3 Ge1 1.717(3) . ?
O4 Si3 1.624(3) . ?
O4 Ge1 1.707(3) . ?
O5 Si1 1.615(3) . ?
O6 Si1 1.621(3) . ?
O7 Si1 1.603(4) . ?
O9 Si2 1.576(4) . ?
O11 Si3 1.608(3) . ?
O12 Si3 1.612(3) . ?
O13 Si3 1.614(4) . ?
Si2 O8 1.492(8) . ?
Si2 O15 1.568(6) . ?
Si2 O14 1.703(6) . ?
Si2 O10 1.717(8) . ?
